data_2237228
loop_
_publ_author_name
'Mafud, Ana C.'
'Oliviera, Milene A. R.'
'Gambardella, Maria T. P.'

_publ_section_title
;
 (Benzyl
 isocyanide-\k<i>C</i>^1^)chlorido(2-chloro-3-dimethylamino-1-phenylprop-1-en-1-yl-\k^2^<i>C</i>^1^,<i>N</i>)palladium(II)
;
_journal_coeditor_code SU2529
_journal_issue 1
_journal_name_full 'Acta Crystallographica Section E'
_journal_page_first m36
_journal_paper_doi 10.1107/S1600536812049768
_journal_volume 69
_journal_year 2013
_chemical_formula_iupac '[Pd (C11 H13 Cl N) Cl (C8 H7 N)]'
_chemical_formula_moiety 'C19 H20 Cl2 N2 Pd1'
_chemical_formula_sum 'C19 H20 Cl2 N2 Pd'
_chemical_formula_weight 453.67
_chemical_name_systematic
;
(Benzyl
isocyanide-\k<i>C</i>^1^)chlorido(2-chloro-3-dimethylamino-1-phenylprop-
1-en-1-yl-\k^2^<i>C</i>^1^,<i>N</i>)palladium(II)
;
_space_group_IT_number 19
_symmetry_cell_setting orthorhombic
_symmetry_space_group_name_Hall 'P 2ac 2ab'
_symmetry_space_group_name_H-M 'P 21 21 21'
_atom_sites_solution_hydrogens geom
_atom_sites_solution_primary direct
_atom_sites_solution_secondary difmap
_audit_creation_method 'WinGX routine CIF_UPDATE'
_cell_angle_alpha 90
_cell_angle_beta 90
_cell_angle_gamma 90
_cell_formula_units_Z 4
_cell_length_a 6.2529(7)
_cell_length_b 11.0931(10)
_cell_length_c 27.640(2)
_cell_measurement_reflns_used 25
_cell_measurement_temperature 290(2)
_cell_measurement_theta_max 18.22
_cell_measurement_theta_min 11.19
_cell_volume 1917.2(3)
_computing_cell_refinement 'CAD-4 EXPRESS (Enraf--Nonius, 1994)'
_computing_data_collection 'CAD-4 EXPRESS (Enraf--Nonius, 1994)'
_computing_data_reduction 'XCAD4 (Harms & Wocadlo, 1995)'
_computing_molecular_graphics 'ORTEP-3 for Windows (Farrugia, 2012) and Mercury (Macrae <i>et al.</i>, 2008)'
_computing_publication_material 'WinGX (Farrugia, 2012)'
_computing_structure_refinement 'SHELXL97 (Sheldrick, 2008)'
_computing_structure_solution 'SHELXS97 (Sheldrick, 2008)'
_diffrn_ambient_temperature 290(2)
_diffrn_measured_fraction_theta_full 0.998
_diffrn_measured_fraction_theta_max 0.999
_diffrn_measurement_device_type 'Enraf--Nonius TurboCAD-4'
_diffrn_measurement_method 'non-profiled omega scans'
_diffrn_radiation_monochromator graphite
_diffrn_radiation_type MoK\a
_diffrn_radiation_wavelength 0.71073
_diffrn_reflns_av_R_equivalents 0.0189
_diffrn_reflns_limit_h_max 1
_diffrn_reflns_limit_h_min -8
_diffrn_reflns_limit_k_max 0
_diffrn_reflns_limit_k_min -15
_diffrn_reflns_limit_l_max 38
_diffrn_reflns_limit_l_min 0
_diffrn_reflns_number 3421
_diffrn_reflns_theta_full 25
_diffrn_reflns_theta_max 29.94
_diffrn_reflns_theta_min 2.87
_diffrn_standards_decay_% 1
_diffrn_standards_interval_time 120
_diffrn_standards_number 3
_exptl_absorpt_coefficient_mu 1.249
_exptl_absorpt_correction_T_max 0.9282
_exptl_absorpt_correction_T_min 0.871
_exptl_absorpt_correction_type psi-scan
_exptl_absorpt_process_details
;
(North <i>et al.</i>, 1968)
;
_exptl_crystal_colour yellow
_exptl_crystal_density_diffrn 1.572
_exptl_crystal_density_method 'not measured'
_exptl_crystal_description prism
_exptl_crystal_F_000 912
_exptl_crystal_size_max 0.625
_exptl_crystal_size_mid 0.075
_exptl_crystal_size_min 0.05
_refine_diff_density_max 0.67
_refine_diff_density_min -1.069
_refine_ls_abs_structure_details 'Flack (1983),  161 Friedel pairs'
_refine_ls_abs_structure_Flack -0.10(5)
_refine_ls_extinction_method none
_refine_ls_goodness_of_fit_ref 1.029
_refine_ls_hydrogen_treatment constr
_refine_ls_matrix_type full
_refine_ls_number_parameters 219
_refine_ls_number_reflns 3358
_refine_ls_number_restraints 0
_refine_ls_restrained_S_all 1.029
_refine_ls_R_factor_all 0.0891
_refine_ls_R_factor_gt 0.0389
_refine_ls_shift/su_max 0.001
_refine_ls_shift/su_mean 0
_refine_ls_structure_factor_coef Fsqd
_refine_ls_weighting_details 'calc w=1/[\s^2^(Fo^2^)+(0.0337P)^2^] where P=(Fo^2^+2Fc^2^)/3'
_refine_ls_weighting_scheme calc
_refine_ls_wR_factor_ref 0.0854
_reflns_number_gt 2420
_reflns_number_total 3358
_reflns_threshold_expression I>2sigma(I)
_cod_data_source_file su2529.cif
_cod_data_source_block I
_cod_database_code 2237228
_cod_database_fobs_code 2237228

loop_
_symmetry_equiv_pos_as_xyz
'x, y, z'
'-x+1/2, -y, z+1/2'
'x+1/2, -y+1/2, -z'
'-x, y+1/2, -z+1/2'

loop_
_atom_site_type_symbol
_atom_site_label
_atom_site_fract_x
_atom_site_fract_y
_atom_site_fract_z
_atom_site_U_iso_or_equiv
_atom_site_adp_type
_atom_site_calc_flag
_atom_site_refinement_flags
_atom_site_occupancy
Pd Pd1 0.69687(7) 0.16519(4) 0.302107(14) 0.03072(10) Uani d . 1
Cl Cl2 0.1519(3) 0.35671(17) 0.37641(6) 0.0620(5) Uani d . 1
Cl Cl1 0.9388(3) 0.12673(13) 0.23683(5) 0.0460(4) Uani d . 1
N N1 0.8931(9) -0.0511(5) 0.35548(17) 0.0432(12) Uani d . 1
N N2 0.5455(8) 0.3051(4) 0.26417(15) 0.0336(11) Uani d . 1
C C1 0.8195(11) 0.0332(5) 0.33801(18) 0.0374(13) Uani d . 1
C C2 0.9749(11) -0.1613(6) 0.3763(2) 0.0584(18) Uani d . 1
H H2A 1.0798 -0.1418 0.4009 0.07 Uiso calc R 1
H H2B 1.0462 -0.2078 0.3513 0.07 Uiso calc R 1
C C3 0.7989(12) -0.2368(5) 0.39854(19) 0.0420(13) Uani d . 1
C C4 0.6530(14) -0.1880(7) 0.4296(2) 0.062(2) Uani d . 1
H H4 0.6605 -0.1065 0.4373 0.075 Uiso calc R 1
C C5 0.4955(16) -0.2581(9) 0.4496(3) 0.084(3) Uani d . 1
H H5 0.3979 -0.2247 0.4712 0.1 Uiso calc R 1
C C6 0.4832(18) -0.3770(9) 0.4377(3) 0.087(3) Uani d . 1
H H6 0.3748 -0.4244 0.4507 0.104 Uiso calc R 1
C C7 0.6277(17) -0.4276(7) 0.4068(3) 0.082(3) Uani d . 1
H H7 0.6188 -0.509 0.3991 0.098 Uiso calc R 1
C C8 0.7869(14) -0.3574(6) 0.3870(2) 0.0608(19) Uani d . 1
H H8 0.886 -0.3913 0.366 0.073 Uiso calc R 1
C C9 0.4927(9) 0.2110(5) 0.35497(18) 0.0325(13) Uani d . 1
C C10 0.4966(9) 0.1640(6) 0.40531(18) 0.0364(12) Uani d . 1
C C11 0.6694(11) 0.1801(6) 0.43592(19) 0.0458(15) Uani d . 1
H H11 0.7911 0.2193 0.4247 0.055 Uiso calc R 1
C C12 0.6627(11) 0.1380(6) 0.4833(2) 0.0514(17) Uani d . 1
H H12 0.7784 0.1514 0.5037 0.062 Uiso calc R 1
C C13 0.4896(14) 0.0777(6) 0.4999(2) 0.0551(19) Uani d . 1
H H13 0.4885 0.0486 0.5314 0.066 Uiso calc R 1
C C14 0.3175(13) 0.0594(6) 0.4709(2) 0.0538(17) Uani d . 1
H H14 0.198 0.0186 0.4825 0.065 Uiso calc R 1
C C15 0.3225(12) 0.1027(5) 0.4235(2) 0.0463(15) Uani d . 1
H H15 0.2048 0.0898 0.4036 0.056 Uiso calc R 1
C C16 0.3523(9) 0.2918(5) 0.3399(2) 0.0388(14) Uani d . 1
C C17 0.3425(9) 0.3377(6) 0.28883(18) 0.0449(14) Uani d . 1
H H17A 0.2222 0.3018 0.272 0.054 Uiso calc R 1
H H17B 0.3242 0.4246 0.2888 0.054 Uiso calc R 1
C C18 0.6951(13) 0.4088(5) 0.2648(2) 0.0585(18) Uani d . 1
H H18A 0.6372 0.4732 0.2457 0.088 Uiso calc R 1
H H18B 0.8305 0.3845 0.2517 0.088 Uiso calc R 1
H H18C 0.7144 0.4359 0.2975 0.088 Uiso calc R 1
C C19 0.4974(12) 0.2744(6) 0.21329(19) 0.0564(19) Uani d . 1
H H19A 0.4008 0.2072 0.2123 0.085 Uiso calc R 1
H H19B 0.6275 0.2535 0.1969 0.085 Uiso calc R 1
H H19C 0.4327 0.3425 0.1976 0.085 Uiso calc R 1

loop_
_atom_site_aniso_label
_atom_site_aniso_U_11
_atom_site_aniso_U_22
_atom_site_aniso_U_33
_atom_site_aniso_U_12
_atom_site_aniso_U_13
_atom_site_aniso_U_23
Pd1 0.02745(18) 0.02875(17) 0.03597(17) -0.0004(2) -0.0021(2) 0.00213(19)
Cl2 0.0515(11) 0.0667(12) 0.0677(10) 0.0150(10) 0.0197(9) 0.0015(9)
Cl1 0.0411(9) 0.0440(8) 0.0529(8) 0.0055(7) 0.0090(7) -0.0006(7)
N1 0.041(3) 0.037(3) 0.052(3) -0.001(3) -0.009(3) 0.008(2)
N2 0.028(2) 0.033(3) 0.039(2) 0.001(2) -0.001(2) 0.004(2)
C1 0.038(3) 0.037(3) 0.037(3) -0.011(3) -0.005(3) 0.000(2)
C2 0.058(4) 0.042(3) 0.075(4) 0.014(4) -0.010(4) 0.017(4)
C3 0.048(4) 0.033(3) 0.045(3) -0.001(4) -0.006(4) 0.012(2)
C4 0.074(6) 0.049(4) 0.064(4) 0.004(4) 0.012(4) 0.002(3)
C5 0.068(6) 0.094(7) 0.088(6) 0.018(6) 0.021(5) 0.027(6)
C6 0.083(8) 0.073(6) 0.104(7) -0.016(6) 0.001(6) 0.040(5)
C7 0.109(9) 0.047(4) 0.089(6) -0.018(5) -0.017(6) 0.015(4)
C8 0.082(5) 0.051(4) 0.049(3) 0.004(5) -0.011(4) -0.002(3)
C9 0.029(3) 0.031(3) 0.037(3) -0.005(2) -0.001(2) 0.002(2)
C10 0.035(3) 0.035(3) 0.039(3) -0.006(3) 0.000(2) 0.001(3)
C11 0.040(4) 0.050(4) 0.047(3) -0.008(4) -0.004(3) -0.001(3)
C12 0.052(4) 0.059(4) 0.043(3) 0.006(4) -0.014(3) -0.002(3)
C13 0.077(5) 0.054(4) 0.034(3) -0.001(4) 0.010(4) 0.005(3)
C14 0.053(4) 0.057(4) 0.052(3) -0.015(4) 0.008(4) 0.012(3)
C15 0.037(4) 0.053(4) 0.048(3) -0.012(4) -0.001(3) 0.004(3)
C16 0.030(3) 0.040(3) 0.046(3) -0.003(3) 0.002(3) -0.005(3)
C17 0.034(3) 0.048(3) 0.053(3) 0.011(3) 0.004(2) 0.003(3)
C18 0.051(4) 0.034(3) 0.091(5) -0.006(4) -0.009(5) 0.015(3)
C19 0.056(5) 0.068(5) 0.044(3) 0.006(4) -0.010(3) 0.012(3)

loop_
_atom_type_symbol
_atom_type_description
_atom_type_scat_dispersion_real
_atom_type_scat_dispersion_imag
_atom_type_scat_source
C C 0.0033 0.0016 'International Tables Vol C Tables 4.2.6.8 and 6.1.1.4'
H H 0 0 'International Tables Vol C Tables 4.2.6.8 and 6.1.1.4'
N N 0.0061 0.0033 'International Tables Vol C Tables 4.2.6.8 and 6.1.1.4'
Cl Cl 0.1484 0.1585 'International Tables Vol C Tables 4.2.6.8 and 6.1.1.4'
Pd Pd -0.9988 1.0072 'International Tables Vol C Tables 4.2.6.8 and 6.1.1.4'

loop_
_geom_angle_atom_site_label_1
_geom_angle_atom_site_label_2
_geom_angle_atom_site_label_3
_geom_angle
C1 Pd1 C9 94.0(2)
C1 Pd1 N2 176.6(2)
C9 Pd1 N2 83.7(2)
C1 Pd1 Cl1 90.08(18)
C9 Pd1 Cl1 175.44(16)
N2 Pd1 Cl1 92.31(12)
C1 N1 C2 176.5(6)
C19 N2 C18 108.6(5)
C19 N2 C17 108.6(5)
C18 N2 C17 110.1(5)
C19 N2 Pd1 113.4(4)
C18 N2 Pd1 106.5(4)
C17 N2 Pd1 109.7(3)
N1 C1 Pd1 173.8(5)
N1 C2 C3 111.9(5)
N1 C2 H2A 109.2
C3 C2 H2A 109.2
N1 C2 H2B 109.2
C3 C2 H2B 109.2
H2A C2 H2B 107.9
C4 C3 C8 119.6(7)
C4 C3 C2 121.5(6)
C8 C3 C2 118.9(7)
C3 C4 C5 120.6(7)
C3 C4 H4 119.7
C5 C4 H4 119.7
C6 C5 C4 119.4(9)
C6 C5 H5 120.3
C4 C5 H5 120.3
C5 C6 C7 120.8(9)
C5 C6 H6 119.6
C7 C6 H6 119.6
C6 C7 C8 119.7(8)
C6 C7 H7 120.2
C8 C7 H7 120.2
C7 C8 C3 119.8(8)
C7 C8 H8 120.1
C3 C8 H8 120.1
C16 C9 C10 122.9(5)
C16 C9 Pd1 111.4(4)
C10 C9 Pd1 125.7(4)
C15 C10 C11 117.2(5)
C15 C10 C9 120.1(5)
C11 C10 C9 122.7(5)
C10 C11 C12 120.6(6)
C10 C11 H11 119.7
C12 C11 H11 119.7
C13 C12 C11 120.7(6)
C13 C12 H12 119.7
C11 C12 H12 119.7
C12 C13 C14 120.6(6)
C12 C13 H13 119.7
C14 C13 H13 119.7
C13 C14 C15 119.0(7)
C13 C14 H14 120.5
C15 C14 H14 120.5
C10 C15 C14 122.0(7)
C10 C15 H15 119
C14 C15 H15 119
C9 C16 C17 123.6(5)
C9 C16 Cl2 124.7(5)
C17 C16 Cl2 111.7(4)
N2 C17 C16 108.3(5)
N2 C17 H17A 110
C16 C17 H17A 110
N2 C17 H17B 110
C16 C17 H17B 110
H17A C17 H17B 108.4
N2 C18 H18A 109.5
N2 C18 H18B 109.5
H18A C18 H18B 109.5
N2 C18 H18C 109.5
H18A C18 H18C 109.5
H18B C18 H18C 109.5
N2 C19 H19A 109.5
N2 C19 H19B 109.5
H19A C19 H19B 109.5
N2 C19 H19C 109.5
H19A C19 H19C 109.5
H19B C19 H19C 109.5

loop_
_geom_bond_atom_site_label_1
_geom_bond_atom_site_label_2
_geom_bond_distance
Pd1 C1 1.928(6)
Pd1 C9 2.006(5)
Pd1 N2 2.099(4)
Pd1 Cl1 2.3927(15)
Cl2 C16 1.762(6)
N1 C1 1.148(7)
N1 C2 1.445(8)
N2 C19 1.478(7)
N2 C18 1.483(8)
N2 C17 1.485(7)
C2 C3 1.513(9)
C2 H2A 0.97
C2 H2B 0.97
C3 C4 1.365(9)
C3 C8 1.377(8)
C4 C5 1.371(11)
C4 H4 0.93
C5 C6 1.363(11)
C5 H5 0.93
C6 C7 1.364(12)
C6 H6 0.93
C7 C8 1.376(11)
C7 H7 0.93
C8 H8 0.93
C9 C16 1.322(8)
C9 C10 1.486(7)
C10 C15 1.379(8)
C10 C11 1.384(8)
C11 C12 1.390(8)
C11 H11 0.93
C12 C13 1.353(9)
C12 H12 0.93
C13 C14 1.357(10)
C13 H13 0.93
C14 C15 1.396(7)
C14 H14 0.93
C15 H15 0.93
C16 C17 1.503(8)
C17 H17A 0.97
C17 H17B 0.97
C18 H18A 0.96
C18 H18B 0.96
C18 H18C 0.96
C19 H19A 0.96
C19 H19B 0.96
C19 H19C 0.96

loop_
_geom_hbond_atom_site_label_D
_geom_hbond_atom_site_label_H
_geom_hbond_atom_site_label_A
_geom_hbond_site_symmetry_A
_geom_hbond_distance_DH
_geom_hbond_distance_HA
_geom_hbond_distance_DA
_geom_hbond_angle_DHA
C19 H19B Cl1 . 0.96 2.65 3.275(8) 123
C17 H17A Cl1 1_455 0.97 2.80 3.729(6) 160
C4 H4 Cg1 . 0.93 2.76 3.622(8) 155

loop_
_geom_torsion_atom_site_label_1
_geom_torsion_atom_site_label_2
_geom_torsion_atom_site_label_3
_geom_torsion_atom_site_label_4
_geom_torsion
C1 Pd1 N2 C19 -90(3)
C9 Pd1 N2 C19 -136.9(4)
Cl1 Pd1 N2 C19 45.2(4)
C1 Pd1 N2 C18 151(3)
C9 Pd1 N2 C18 103.8(4)
Cl1 Pd1 N2 C18 -74.1(4)
C1 Pd1 N2 C17 32(3)
C9 Pd1 N2 C17 -15.3(4)
Cl1 Pd1 N2 C17 166.8(3)
C2 N1 C1 Pd1 -56(14)
C9 Pd1 C1 N1 142(5)
N2 Pd1 C1 N1 95(6)
Cl1 Pd1 C1 N1 -40(5)
C1 N1 C2 C3 -42(11)
N1 C2 C3 C4 -49.3(9)
N1 C2 C3 C8 130.8(6)
C8 C3 C4 C5 0.3(11)
C2 C3 C4 C5 -179.6(7)
C3 C4 C5 C6 -1.0(13)
C4 C5 C6 C7 1.2(15)
C5 C6 C7 C8 -0.7(14)
C6 C7 C8 C3 -0.1(12)
C4 C3 C8 C7 0.2(11)
C2 C3 C8 C7 -179.8(6)
C1 Pd1 C9 C16 -170.3(4)
N2 Pd1 C9 C16 7.2(4)
Cl1 Pd1 C9 C16 35(2)
C1 Pd1 C9 C10 10.9(5)
N2 Pd1 C9 C10 -171.6(5)
Cl1 Pd1 C9 C10 -144.0(18)
C16 C9 C10 C15 61.4(8)
Pd1 C9 C10 C15 -119.9(6)
C16 C9 C10 C11 -117.9(7)
Pd1 C9 C10 C11 60.8(8)
C15 C10 C11 C12 -1.5(9)
C9 C10 C11 C12 177.8(6)
C10 C11 C12 C13 1.8(10)
C11 C12 C13 C14 -1.3(11)
C12 C13 C14 C15 0.6(11)
C11 C10 C15 C14 0.8(10)
C9 C10 C15 C14 -178.6(6)
C13 C14 C15 C10 -0.3(10)
C10 C9 C16 C17 -178.3(6)
Pd1 C9 C16 C17 2.9(7)
C10 C9 C16 Cl2 0.5(8)
Pd1 C9 C16 Cl2 -178.3(3)
C19 N2 C17 C16 143.6(5)
C18 N2 C17 C16 -97.6(6)
Pd1 N2 C17 C16 19.2(6)
C9 C16 C17 N2 -15.7(8)
Cl2 C16 C17 N2 165.4(4)
